data_7047952
loop_
_publ_author_name
'Kumar, Gulshan'
'Hussain, Firasat'
'Gupta, Rajeev'

_publ_section_title
;
 Copper based coordination polymers based on metalloligands: utilization
 as heterogeneous oxidation catalysts.
;
_journal_issue 47
_journal_name_full 'Dalton transactions (Cambridge, England : 2003)'
_journal_page_first 16985
_journal_page_last 16994
_journal_paper_doi 10.1039/c8dt03836h
_journal_volume 47
_journal_year 2018
_chemical_formula_moiety '0.25(C84 H52 Co2 Cu2.3 N12 O28), 3.25(O)'
_chemical_formula_sum 'C21 H11 Co0.5 Cu0.58 N3 O10.25'
_chemical_formula_weight 535.41
_space_group_crystal_system tetragonal
_space_group_IT_number 87
_space_group_name_Hall '-I 4'
_space_group_name_H-M_alt 'I 4/m'
_symmetry_space_group_name_Hall '-I 4'
_symmetry_space_group_name_H-M 'I 4/m'
_atom_sites_solution_hydrogens mixed
_audit_creation_date 2018-09-20
_audit_creation_method
;
Olex2 1.2
(compiled 2018.05.29 svn.r3508 for OlexSys, GUI svn.r5506)
;
_audit_update_record
;
2018-09-21 deposited with the CCDC.
2018-11-02 downloaded from the CCDC.
;
_cell_angle_alpha 90.000(5)
_cell_angle_beta 90.000(5)
_cell_angle_gamma 90.000(5)
_cell_formula_units_Z 8
_cell_length_a 15.440(5)
_cell_length_b 15.440(5)
_cell_length_c 26.265(5)
_cell_measurement_reflns_used 5400
_cell_measurement_temperature 293(2)
_cell_measurement_theta_max 23.5910
_cell_measurement_theta_min 3.0570
_cell_volume 6261(3)
_computing_cell_refinement
;
CrysAlisPro, Agilent Technologies,
Version 1.171.36.32 (release 02-08-2013 CrysAlis171 .NET)
(compiled Aug  2 2013,16:46:58)
;
_computing_data_collection
;
CrysAlisPro, Agilent Technologies,
Version 1.171.36.32 (release 02-08-2013 CrysAlis171 .NET)
(compiled Aug  2 2013,16:46:58)
;
_computing_data_reduction
;
CrysAlisPro, Agilent Technologies,
Version 1.171.36.32 (release 02-08-2013 CrysAlis171 .NET)
(compiled Aug  2 2013,16:46:58)
;
_computing_molecular_graphics 'Olex2 (Dolomanov et al., 2009)'
_computing_publication_material 'Olex2 (Dolomanov et al., 2009)'
_computing_structure_refinement 'ShelXL (Sheldrick, 2015)'
_diffrn_ambient_temperature 293(2)
_diffrn_detector_area_resol_mean 15.9853
_diffrn_measured_fraction_theta_full 0.998
_diffrn_measured_fraction_theta_max 0.998
_diffrn_measurement_device_type 'Xcalibur, Sapphire3'
_diffrn_measurement_method '\w scans'
_diffrn_radiation_type MoK\a
_diffrn_radiation_wavelength 0.71073
_diffrn_reflns_av_R_equivalents 0.0603
_diffrn_reflns_av_unetI/netI 0.0289
_diffrn_reflns_Laue_measured_fraction_full 0.998
_diffrn_reflns_Laue_measured_fraction_max 0.998
_diffrn_reflns_limit_h_max 18
_diffrn_reflns_limit_h_min -18
_diffrn_reflns_limit_k_max 18
_diffrn_reflns_limit_k_min -18
_diffrn_reflns_limit_l_max 28
_diffrn_reflns_limit_l_min -31
_diffrn_reflns_number 29481
_diffrn_reflns_point_group_measured_fraction_full 0.998
_diffrn_reflns_point_group_measured_fraction_max 0.998
_diffrn_reflns_theta_full 25.242
_diffrn_reflns_theta_max 25.348
_diffrn_reflns_theta_min 3.050
_exptl_absorpt_coefficient_mu 0.719
_exptl_absorpt_correction_T_max 1.00000
_exptl_absorpt_correction_T_min 0.96911
_exptl_absorpt_correction_type multi-scan
_exptl_absorpt_process_details
;
CrysAlisPro, Agilent Technologies,
Version 1.171.36.32 (release 02-08-2013 CrysAlis171 .NET)
(compiled Aug  2 2013,16:46:58)
Empirical absorption correction using spherical harmonics,
 implemented in SCALE3 ABSPACK scaling algorithm.
;
_exptl_crystal_colour green
_exptl_crystal_colour_primary green
_exptl_crystal_density_diffrn 1.136
_exptl_crystal_description block
_exptl_crystal_F_000 2162
_exptl_crystal_size_max 0.21
_exptl_crystal_size_mid 0.19
_exptl_crystal_size_min 0.17
_refine_diff_density_max 1.290
_refine_diff_density_min -0.599
_refine_diff_density_rms 0.091
_refine_ls_extinction_method none
_refine_ls_goodness_of_fit_ref 1.128
_refine_ls_hydrogen_treatment mixed
_refine_ls_matrix_type full
_refine_ls_number_parameters 194
_refine_ls_number_reflns 2954
_refine_ls_number_restraints 0
_refine_ls_restrained_S_all 1.128
_refine_ls_R_factor_all 0.0759
_refine_ls_R_factor_gt 0.0690
_refine_ls_shift/su_max 0.074
_refine_ls_shift/su_mean 0.004
_refine_ls_structure_factor_coef Fsqd
_refine_ls_weighting_details 'w=1/[\s^2^(Fo^2^)+(0.0936P)^2^+33.9488P] where P=(Fo^2^+2Fc^2^)/3'
_refine_ls_weighting_scheme calc
_refine_ls_wR_factor_gt 0.2044
_refine_ls_wR_factor_ref 0.2086
_reflns_Friedel_coverage 0.000
_reflns_number_gt 2558
_reflns_number_total 2954
_reflns_threshold_expression 'I > 2\s(I)'
_cod_data_source_file c8dt03836h2.cif
_cod_data_source_block shelx
_cod_depositor_comments 'Adding full bibliography for 7047952.cif.'
_cod_original_cell_volume 6261(4)
_cod_original_formula_sum 'C21 H11 Co0.50 Cu0.58 N3 O10.25'
_cod_database_code 7047952
_shelx_shelxl_version_number 2017/1
_shelx_space_group_comment
;
The symmetry employed for this shelxl refinement is uniquely defined
by the following loop, which should always be used as a source of
symmetry information in preference to the above space-group names.
They are only intended as comments.
;
_olex2_refinement_description
;
1. Fixed Uiso
 At 1.2 times of:
  All C(H) groups
2.a Aromatic/amide H refined with riding coordinates:
 C11(H11)
;
_olex2_submission_special_instructions 'No special instructions were received'

loop_
_space_group_symop_operation_xyz
'x, y, z'
'-x, -y, z'
'-y, x, z'
'y, -x, z'
'x+1/2, y+1/2, z+1/2'
'-x+1/2, -y+1/2, z+1/2'
'-y+1/2, x+1/2, z+1/2'
'y+1/2, -x+1/2, z+1/2'
'-x, -y, -z'
'x, y, -z'
'y, -x, -z'
'-y, x, -z'
'-x+1/2, -y+1/2, -z+1/2'
'x+1/2, y+1/2, -z+1/2'
'y+1/2, -x+1/2, -z+1/2'
'-y+1/2, x+1/2, -z+1/2'

loop_
_atom_site_label
_atom_site_type_symbol
_atom_site_fract_x
_atom_site_fract_y
_atom_site_fract_z
_atom_site_U_iso_or_equiv
_atom_site_adp_type
_atom_site_occupancy
_atom_site_site_symmetry_order
_atom_site_calc_flag
_atom_site_refinement_flags_posn
_atom_site_refinement_flags_adp
_atom_site_refinement_flags_occupancy
C1 C 0.3888(3) 0.3195(3) 0.41608(15) 0.0309(9) Uani 1 1 d . . .
C2 C 0.4101(3) 0.2724(3) 0.36772(15) 0.0297(9) Uani 1 1 d . . .
C3 C 0.4958(3) 0.2548(3) 0.35579(18) 0.0389(10) Uani 1 1 d . . .
C4 C 0.5168(3) 0.2091(3) 0.31208(18) 0.0399(11) Uani 1 1 d . . .
C5 C 0.4519(3) 0.1789(3) 0.27994(15) 0.0311(9) Uani 1 1 d . . .
C6 C 0.3670(3) 0.1991(4) 0.29126(19) 0.0441(12) Uani 1 1 d . . .
C7 C 0.3463(3) 0.2453(3) 0.33465(19) 0.0436(12) Uani 1 1 d . . .
C8 C 0.4679(3) 0.1477(3) 0.19112(17) 0.0393(11) Uani 1 1 d . . .
C9 C 0.4864(3) 0.0742(3) 0.15513(16) 0.0378(10) Uani 1 1 d . . .
C10 C 0.4870(5) 0.0762(4) 0.1030(2) 0.069(2) Uani 1 1 d . . .
C11 C 0.500000 0.000000 0.0770(3) 0.087(4) Uani 1 2 d S T P
H11 H 0.500000 -0.000001 0.041633 0.105 Uiso 1 2 calc RS T P
Co1 Co 0.500000 0.000000 0.250000 0.0242(3) Uani 1 4 d S T P
Cu1 Cu 0.56676(8) 0.35189(8) 0.500000 0.0303(5) Uani 0.576(4) 2 d S T P
N1 N 0.4735(2) 0.1226(2) 0.23914(13) 0.0310(8) Uani 1 1 d . . .
N2 N 0.500000 0.000000 0.17958(18) 0.0289(10) Uani 1 2 d S T P
O1 O 0.500000 0.500000 0.500000 0.0242(15) Uiso 1 8 d S T P
O2 O 0.4129(6) 0.1881(6) 0.000000 0.108(3) Uani 1 2 d S T P
O3 O 0.3116(2) 0.3298(2) 0.42930(13) 0.0434(8) Uani 1 1 d . . .
O4 O 0.4479(3) 0.2209(2) 0.17474(14) 0.0633(12) Uani 1 1 d . . .
O5 O 0.4502(2) 0.3493(2) 0.44220(12) 0.0403(8) Uani 1 1 d . . .
O7 O 0.3436(3) 0.2580(4) 0.08931(19) 0.0825(14) Uani 1 1 d . . .
O10 O 0.5453(6) 0.1997(5) 0.500000 0.070(2) Uani 1 2 d S T P
H10A H 0.506(5) 0.180(5) 0.500000 0.03(2) Uiso 1 2 d S T P
H3 H 0.547(4) 0.269(4) 0.376(2) 0.054(15) Uiso 1 1 d . . .
H4 H 0.573(3) 0.200(3) 0.3036(17) 0.029(11) Uiso 1 1 d . . .
H6 H 0.328(4) 0.181(4) 0.274(2) 0.066(19) Uiso 1 1 d . . .
H7 H 0.290(4) 0.263(4) 0.343(2) 0.053(16) Uiso 1 1 d . . .
H10 H 0.476(5) 0.114(5) 0.087(3) 0.09(3) Uiso 1 1 d . . .
H10B H 0.586(10) 0.173(10) 0.500000 0.14(7) Uiso 1 2 d S T P

loop_
_atom_site_aniso_label
_atom_site_aniso_U_11
_atom_site_aniso_U_22
_atom_site_aniso_U_33
_atom_site_aniso_U_23
_atom_site_aniso_U_13
_atom_site_aniso_U_12
C1 0.044(2) 0.027(2) 0.022(2) -0.0010(16) -0.0053(18) 0.0020(18)
C2 0.037(2) 0.028(2) 0.024(2) -0.0041(16) -0.0024(17) 0.0012(16)
C3 0.039(2) 0.043(3) 0.034(2) -0.015(2) -0.004(2) -0.001(2)
C4 0.033(2) 0.049(3) 0.037(3) -0.014(2) 0.0025(19) 0.000(2)
C5 0.045(2) 0.028(2) 0.021(2) -0.0043(16) 0.0001(17) 0.0000(17)
C6 0.038(3) 0.060(3) 0.034(3) -0.020(2) -0.013(2) 0.001(2)
C7 0.036(2) 0.056(3) 0.039(3) -0.020(2) -0.004(2) 0.006(2)
C8 0.058(3) 0.035(2) 0.025(2) -0.0019(18) 0.002(2) 0.005(2)
C9 0.057(3) 0.038(2) 0.019(2) 0.0026(18) 0.0011(19) 0.008(2)
C10 0.128(6) 0.056(4) 0.022(2) 0.010(2) 0.001(3) 0.034(4)
C11 0.170(11) 0.073(6) 0.019(4) 0.000 0.000 0.055(7)
Co1 0.0308(4) 0.0308(4) 0.0112(5) 0.000 0.000 0.000
Cu1 0.0290(7) 0.0410(8) 0.0209(7) 0.000 0.000 -0.0046(5)
N1 0.0402(19) 0.0322(18) 0.0205(17) -0.0021(14) 0.0009(14) 0.0014(15)
N2 0.037(3) 0.032(3) 0.017(2) 0.000 0.000 0.005(2)
O2 0.116(7) 0.135(7) 0.071(5) 0.000 0.000 0.006(6)
O3 0.0378(18) 0.052(2) 0.0401(18) -0.0162(15) 0.0035(14) 0.0034(14)
O4 0.119(4) 0.0357(19) 0.0357(19) 0.0032(15) -0.006(2) 0.018(2)
O5 0.0438(18) 0.0463(18) 0.0307(16) -0.0133(14) -0.0073(14) 0.0030(14)
O7 0.073(3) 0.102(4) 0.073(3) 0.004(3) -0.005(2) -0.004(3)
O10 0.057(4) 0.053(4) 0.101(6) 0.000 0.000 -0.011(4)

loop_
_atom_type_symbol
_atom_type_description
_atom_type_scat_dispersion_real
_atom_type_scat_dispersion_imag
_atom_type_scat_source
C C 0.0033 0.0016 'International Tables Vol C Tables 4.2.6.8 and 6.1.1.4'
Co Co 0.3494 0.9721 'International Tables Vol C Tables 4.2.6.8 and 6.1.1.4'
Cu Cu 0.3201 1.2651 'International Tables Vol C Tables 4.2.6.8 and 6.1.1.4'
N N 0.0061 0.0033 'International Tables Vol C Tables 4.2.6.8 and 6.1.1.4'
O O 0.0106 0.0060 'International Tables Vol C Tables 4.2.6.8 and 6.1.1.4'
H H 0.0000 0.0000 'International Tables Vol C Tables 4.2.6.8 and 6.1.1.4'

loop_
_geom_angle_atom_site_label_1
_geom_angle_atom_site_label_2
_geom_angle_atom_site_label_3
_geom_angle
_geom_angle_site_symmetry_1
_geom_angle_site_symmetry_3
O3 C1 C2 120.3(4) . .
O3 C1 O5 121.3(4) . .
O5 C1 C2 118.4(4) . .
C3 C2 C1 119.6(4) . .
C7 C2 C1 121.6(4) . .
C7 C2 C3 118.7(4) . .
C4 C3 C2 120.7(4) . .
C3 C4 C5 120.3(4) . .
C4 C5 N1 119.6(4) . .
C6 C5 C4 118.5(4) . .
C6 C5 N1 121.6(4) . .
C5 C6 C7 120.9(4) . .
C2 C7 C6 120.7(4) . .
N1 C8 C9 111.4(4) . .
O4 C8 C9 120.9(4) . .
O4 C8 N1 127.6(4) . .
C10 C9 C8 127.8(4) . .
N2 C9 C8 112.1(4) . .
N2 C9 C10 120.0(5) . .
C9 C10 C11 118.6(5) . .
C10 C11 C10 120.5(7) . 2_655
N1 Co1 N1 91.22(3) . 16_545
N1 Co1 N1 91.22(3) . 15
N1 Co1 N1 163.2(2) . 2_655
N1 Co1 N1 163.2(2) 15 16_545
N1 Co1 N1 91.22(3) 15 2_655
N1 Co1 N1 91.22(3) 16_545 2_655
N2 Co1 N1 98.38(10) . 15
N2 Co1 N1 81.62(10) . .
N2 Co1 N1 98.38(10) 15 2_655
N2 Co1 N1 81.62(10) 15 15
N2 Co1 N1 98.38(10) . 16_545
N2 Co1 N1 81.62(10) . 2_655
N2 Co1 N1 98.38(10) 15 .
N2 Co1 N1 81.62(10) 15 16_545
N2 Co1 N2 180.0 . 15
O5 Cu1 O5 80.29(16) . 10_556
O5 Cu1 O10 82.90(19) 10_556 .
O5 Cu1 O10 82.90(19) . .
C5 N1 Co1 122.1(3) . .
C8 N1 C5 121.7(4) . .
C8 N1 Co1 115.9(3) . .
C9 N2 C9 122.3(5) 2_655 .
C9 N2 Co1 118.9(3) . .
C9 N2 Co1 118.9(3) 2_655 .
C1 O5 Cu1 159.1(3) . .

loop_
_geom_bond_atom_site_label_1
_geom_bond_atom_site_label_2
_geom_bond_distance
_geom_bond_site_symmetry_2
C1 C2 1.500(6) .
C1 O3 1.253(5) .
C1 O5 1.257(5) .
C2 C3 1.386(6) .
C2 C7 1.378(6) .
C3 C4 1.386(6) .
C4 C5 1.391(6) .
C5 C6 1.380(7) .
C5 N1 1.419(5) .
C6 C7 1.382(7) .
C8 C9 1.505(6) .
C8 N1 1.322(6) .
C8 O4 1.248(6) .
C9 C10 1.369(7) .
C9 N2 1.330(5) .
C10 C11 1.374(7) .
Co1 N1 1.958(4) 15
Co1 N1 1.958(4) 16_545
Co1 N1 1.958(4) .
Co1 N1 1.958(4) 2_655
Co1 N2 1.850(5) .
Co1 N2 1.850(5) 15
Cu1 O5 2.355(3) .
Cu1 O5 2.355(3) 10_556
Cu1 O10 2.373(7) .
